data_4001969
loop_
_publ_author_name
'Yao, Jinlei'
'Wang, Peng'
'Mozharivskyj, Yurij'

_publ_section_title
;
 Tuning Magnetic and Structural Transitions through Valence Electron
 Concentration in the Giant Magnetocaloric Gd5--xEuxGe4Phases
;
_journal_issue 3
_journal_name_full 'Chemistry of Materials'
_journal_page_first 552
_journal_paper_doi 10.1021/cm203148e
_journal_volume 24
_journal_year 2012
_chemical_formula_sum 'Eu0.5 Gd4.5 Ge4'
_chemical_formula_weight 1073.96
_chemical_name_systematic
; 
 ? 
;
_space_group_IT_number 62
_symmetry_cell_setting orthorhombic
_symmetry_space_group_name_Hall '-P 2ac 2n'
_symmetry_space_group_name_H-M 'P n m a'
_atom_sites_solution_primary direct
_atom_sites_solution_secondary difmap
_audit_creation_method SHELXL-97
_cell_angle_alpha 90.00
_cell_angle_beta 90.00
_cell_angle_gamma 90.00
_cell_formula_units_Z 4
_cell_length_a 7.5669(8)
_cell_length_b 14.9047(15)
_cell_length_c 7.8648(8)
_cell_measurement_reflns_used 886
_cell_measurement_temperature 100(2)
_cell_measurement_theta_max 25.73
_cell_measurement_theta_min 2.73
_cell_volume 887.01(16)
_computing_cell_refinement SAINT
_computing_data_collection SMART
_computing_data_reduction SAINT
_computing_publication_material 'SHELXL-97 (Sheldrick, 1997)'
_computing_structure_refinement 'SHELXL-97 (Sheldrick, 1997)'
_computing_structure_solution 'SHELXS-97 (Sheldrick, 1990)'
_diffrn_ambient_temperature 100(2)
_diffrn_measured_fraction_theta_full 0.999
_diffrn_measured_fraction_theta_max 0.999
_diffrn_measurement_device_type 'Bruker SMART APEX II'
_diffrn_measurement_method 'omega scan'
_diffrn_radiation_monochromator graphite
_diffrn_radiation_source 'fine-focus sealed tube'
_diffrn_radiation_type MoK\a
_diffrn_radiation_wavelength 0.71073
_diffrn_reflns_av_R_equivalents 0.0639
_diffrn_reflns_av_sigmaI/netI 0.0375
_diffrn_reflns_limit_h_max 9
_diffrn_reflns_limit_h_min -6
_diffrn_reflns_limit_k_max 18
_diffrn_reflns_limit_k_min -18
_diffrn_reflns_limit_l_max 8
_diffrn_reflns_limit_l_min -9
_diffrn_reflns_number 5894
_diffrn_reflns_theta_full 25.73
_diffrn_reflns_theta_max 25.73
_diffrn_reflns_theta_min 2.73
_exptl_absorpt_coefficient_mu 49.862
_exptl_absorpt_correction_T_max 0.3679
_exptl_absorpt_correction_T_min 0.1242
_exptl_absorpt_correction_type numerical
_exptl_absorpt_process_details 'SADABS (Sheldrick, 2003)'
_exptl_crystal_colour metallic
_exptl_crystal_density_diffrn 8.042
_exptl_crystal_density_method 'not measured'
_exptl_crystal_description block
_exptl_crystal_F_000 1790
_exptl_crystal_size_max 0.158
_exptl_crystal_size_mid 0.075
_exptl_crystal_size_min 0.065
_refine_diff_density_max 1.658
_refine_diff_density_min -1.554
_refine_diff_density_rms 0.392
_refine_ls_extinction_coef 0.00084(5)
_refine_ls_extinction_expression Fc^*^=kFc[1+0.001xFc^2^\l^3^/sin(2\q)]^-1/4^
_refine_ls_extinction_method SHELXL
_refine_ls_goodness_of_fit_ref 1.022
_refine_ls_matrix_type full
_refine_ls_number_parameters 47
_refine_ls_number_reflns 886
_refine_ls_number_restraints 0
_refine_ls_restrained_S_all 1.022
_refine_ls_R_factor_all 0.0319
_refine_ls_R_factor_gt 0.0249
_refine_ls_shift/su_max 0.001
_refine_ls_shift/su_mean 0.000
_refine_ls_structure_factor_coef Fsqd
_refine_ls_weighting_details 'calc w=1/[\s^2^(Fo^2^)+(0.0183P)^2^+0.0000P] where P=(Fo^2^+2Fc^2^)/3'
_refine_ls_weighting_scheme calc
_refine_ls_wR_factor_gt 0.0479
_refine_ls_wR_factor_ref 0.0503
_reflns_number_gt 763
_reflns_number_total 886
_reflns_threshold_expression >2sigma(I)
_cod_data_source_file Gd4.5Eu0.5Ge4-100K.cif
_cod_data_source_block pnma
_cod_depositor_comments
;
The following automatic conversions were performed:

'_symmetry_cell_setting' value 'Orthorhombic' changed to
'orthorhombic' according to
/usr/data/users/saulius/automatic-downloads/retrospective/ACS/lib/dictionaries/cif_core.dic
dictionary named 'cif_core.dic' version 2.4.2 from 2011-04-26.

Automatic conversion script
Id: cif_fix_values 2281 2013-09-26 08:29:07Z andrius 
;
_cod_original_sg_symbol_H-M Pnma
_cod_original_formula_sum 'Eu0.50 Gd4.50 Ge4'
_cod_database_code 4001969

loop_
_symmetry_equiv_pos_as_xyz
'x, y, z'
'-x+1/2, -y, z+1/2'
'-x, y+1/2, -z'
'x+1/2, -y+1/2, -z+1/2'
'-x, -y, -z'
'x-1/2, y, -z-1/2'
'x, -y-1/2, z'
'-x-1/2, y-1/2, z-1/2'

loop_
_atom_site_label
_atom_site_type_symbol
_atom_site_fract_x
_atom_site_fract_y
_atom_site_fract_z
_atom_site_U_iso_or_equiv
_atom_site_adp_type
_atom_site_occupancy
_atom_site_symmetry_multiplicity
_atom_site_calc_flag
_atom_site_refinement_flags
Gd1 Gd 0.01890(6) 0.59590(4) 0.18125(6) 0.00612(16) Uani 0.90 1 d P
Eu1 Eu 0.01890(6) 0.59590(4) 0.18125(6) 0.00612(16) Uani 0.10 1 d P
Gd2 Gd 0.32178(6) 0.12239(4) 0.17498(6) 0.00513(15) Uani 0.90 1 d P
Eu2 Eu 0.32178(6) 0.12239(4) 0.17498(6) 0.00513(15) Uani 0.10 1 d P
Gd3 Gd 0.15208(9) 0.2500 0.51142(9) 0.00483(18) Uani 0.90 2 d SP
Eu3 Eu 0.15208(9) 0.2500 0.51142(9) 0.00483(18) Uani 0.10 2 d SP
Ge1 Ge 0.15531(14) 0.04080(8) 0.46881(13) 0.0078(3) Uani 1 1 d .
Ge2 Ge 0.02422(19) 0.2500 0.10793(19) 0.0066(3) Uani 1 2 d S
Ge3 Ge 0.27226(19) 0.2500 0.87135(19) 0.0065(4) Uani 1 2 d S

loop_
_atom_site_aniso_label
_atom_site_aniso_U_11
_atom_site_aniso_U_22
_atom_site_aniso_U_33
_atom_site_aniso_U_23
_atom_site_aniso_U_13
_atom_site_aniso_U_12
Gd1 0.0068(3) 0.0056(3) 0.0060(3) 0.0010(2) 0.0011(2) 0.0012(2)
Eu1 0.0068(3) 0.0056(3) 0.0060(3) 0.0010(2) 0.0011(2) 0.0012(2)
Gd2 0.0063(3) 0.0040(3) 0.0052(3) 0.0001(2) 0.00028(19) 0.0002(2)
Eu2 0.0063(3) 0.0040(3) 0.0052(3) 0.0001(2) 0.00028(19) 0.0002(2)
Gd3 0.0057(4) 0.0033(4) 0.0055(4) 0.000 0.0001(3) 0.000
Eu3 0.0057(4) 0.0033(4) 0.0055(4) 0.000 0.0001(3) 0.000
Ge1 0.0092(6) 0.0068(6) 0.0075(6) 0.0025(5) -0.0007(4) -0.0014(5)
Ge2 0.0060(8) 0.0060(9) 0.0077(8) 0.000 0.0005(6) 0.000
Ge3 0.0077(8) 0.0047(9) 0.0072(8) 0.000 -0.0002(6) 0.000

loop_
_atom_type_symbol
_atom_type_description
_atom_type_scat_dispersion_real
_atom_type_scat_dispersion_imag
_atom_type_scat_source
Ge Ge 0.1547 1.8001 'International Tables Vol C Tables 4.2.6.8 and 6.1.1.4'
Eu Eu -0.1578 3.6682 'International Tables Vol C Tables 4.2.6.8 and 6.1.1.4'
Gd Gd -0.1653 3.9035 'International Tables Vol C Tables 4.2.6.8 and 6.1.1.4'

loop_
_geom_angle_atom_site_label_1
_geom_angle_atom_site_label_2
_geom_angle_atom_site_label_3
_geom_angle
_geom_angle_site_symmetry_1
_geom_angle_site_symmetry_3
Ge1 Gd1 Ge1 137.29(4) 8_665 3_556
Ge1 Gd1 Ge3 92.86(4) 8_665 2_564
Ge1 Gd1 Ge3 89.17(4) 3_556 2_564
Ge1 Gd1 Ge3 131.94(4) 8_665 5_566
Ge1 Gd1 Ge3 90.68(4) 3_556 5_566
Ge3 Gd1 Ge3 83.35(2) 2_564 5_566
Ge1 Gd1 Ge1 87.465(19) 8_665 7_565
Ge1 Gd1 Ge1 49.94(4) 3_556 7_565
Ge3 Gd1 Ge1 88.13(3) 2_564 7_565
Ge3 Gd1 Ge1 139.89(4) 5_566 7_565
Ge1 Gd1 Ge2 83.65(3) 8_665 5_565
Ge1 Gd1 Ge2 138.72(4) 3_556 5_565
Ge3 Gd1 Ge2 82.40(3) 2_564 5_565
Ge3 Gd1 Ge2 48.31(4) 5_566 5_565
Ge1 Gd1 Ge2 166.65(4) 7_565 5_565
Ge1 Gd1 Eu3 145.58(3) 8_665 5_566
Ge1 Gd1 Eu3 55.07(2) 3_556 5_566
Ge3 Gd1 Eu3 52.78(3) 2_564 5_566
Ge3 Gd1 Eu3 51.63(3) 5_566 5_566
Ge1 Gd1 Eu3 92.74(3) 7_565 5_566
Ge2 Gd1 Eu3 89.01(3) 5_565 5_566
Ge1 Gd1 Gd3 145.58(3) 8_665 5_566
Ge1 Gd1 Gd3 55.07(2) 3_556 5_566
Ge3 Gd1 Gd3 52.78(3) 2_564 5_566
Ge3 Gd1 Gd3 51.63(3) 5_566 5_566
Ge1 Gd1 Gd3 92.74(3) 7_565 5_566
Ge2 Gd1 Gd3 89.01(3) 5_565 5_566
Eu3 Gd1 Gd3 0.00(2) 5_566 5_566
Ge1 Gd1 Eu3 54.80(3) 8_665 2_564
Ge1 Gd1 Eu3 140.23(3) 3_556 2_564
Ge3 Gd1 Eu3 51.23(3) 2_564 2_564
Ge3 Gd1 Eu3 88.32(3) 5_566 2_564
Ge1 Gd1 Eu3 116.00(3) 7_565 2_564
Ge2 Gd1 Eu3 50.65(3) 5_565 2_564
Eu3 Gd1 Eu3 95.172(18) 5_566 2_564
Gd3 Gd1 Eu3 95.172(18) 5_566 2_564
Ge1 Gd1 Gd3 54.80(3) 8_665 2_564
Ge1 Gd1 Gd3 140.23(3) 3_556 2_564
Ge3 Gd1 Gd3 51.23(3) 2_564 2_564
Ge3 Gd1 Gd3 88.32(3) 5_566 2_564
Ge1 Gd1 Gd3 116.00(3) 7_565 2_564
Ge2 Gd1 Gd3 50.65(3) 5_565 2_564
Eu3 Gd1 Gd3 95.172(18) 5_566 2_564
Gd3 Gd1 Gd3 95.172(18) 5_566 2_564
Eu3 Gd1 Gd3 0.00(2) 2_564 2_564
Ge1 Gd1 Gd2 104.46(3) 8_665 4_455
Ge1 Gd1 Gd2 49.20(2) 3_556 4_455
Ge3 Gd1 Gd2 133.27(3) 2_564 4_455
Ge3 Gd1 Gd2 112.73(3) 5_566 4_455
Ge1 Gd1 Gd2 50.67(2) 7_565 4_455
Ge2 Gd1 Gd2 141.61(3) 5_565 4_455
Eu3 Gd1 Gd2 102.083(17) 5_566 4_455
Gd3 Gd1 Gd2 102.083(17) 5_566 4_455
Eu3 Gd1 Gd2 158.279(18) 2_564 4_455
Gd3 Gd1 Gd2 158.279(18) 2_564 4_455
Ge1 Gd1 Eu2 104.46(3) 8_665 4_455
Ge1 Gd1 Eu2 49.20(2) 3_556 4_455
Ge3 Gd1 Eu2 133.27(3) 2_564 4_455
Ge3 Gd1 Eu2 112.73(3) 5_566 4_455
Ge1 Gd1 Eu2 50.67(2) 7_565 4_455
Ge2 Gd1 Eu2 141.61(3) 5_565 4_455
Eu3 Gd1 Eu2 102.083(17) 5_566 4_455
Gd3 Gd1 Eu2 102.083(17) 5_566 4_455
Eu3 Gd1 Eu2 158.279(18) 2_564 4_455
Gd3 Gd1 Eu2 158.279(18) 2_564 4_455
Gd2 Gd1 Eu2 0.000(19) 4_455 4_455
Ge1 Gd2 Ge1 96.82(2) . 2_554
Ge1 Gd2 Ge2 91.97(4) . 6_656
Ge1 Gd2 Ge2 144.79(4) 2_554 6_656
Ge1 Gd2 Ge2 94.59(4) . .
Ge1 Gd2 Ge2 118.34(4) 2_554 .
Ge2 Gd2 Ge2 94.70(3) 6_656 .
Ge1 Gd2 Ge1 119.51(4) . 6_656
Ge1 Gd2 Ge1 53.77(4) 2_554 6_656
Ge2 Gd2 Ge1 92.41(4) 6_656 6_656
Ge2 Gd2 Ge1 144.88(4) . 6_656
Ge1 Gd2 Ge3 145.61(4) . 1_554
Ge1 Gd2 Ge3 95.22(3) 2_554 1_554
Ge2 Gd2 Ge3 96.47(3) 6_656 1_554
Ge2 Gd2 Ge3 51.60(4) . 1_554
Ge1 Gd2 Ge3 93.44(4) 6_656 1_554
Ge1 Gd2 Eu3 151.71(3) . 6_656
Ge1 Gd2 Eu3 100.31(3) 2_554 6_656
Ge2 Gd2 Eu3 61.40(3) 6_656 6_656
Ge2 Gd2 Eu3 96.84(3) . 6_656
Ge1 Gd2 Eu3 57.33(3) 6_656 6_656
Ge3 Gd2 Eu3 54.56(3) 1_554 6_656
Ge1 Gd2 Gd3 151.71(3) . 6_656
Ge1 Gd2 Gd3 100.31(3) 2_554 6_656
Ge2 Gd2 Gd3 61.40(3) 6_656 6_656
Ge2 Gd2 Gd3 96.84(3) . 6_656
Ge1 Gd2 Gd3 57.33(3) 6_656 6_656
Ge3 Gd2 Gd3 54.56(3) 1_554 6_656
Eu3 Gd2 Gd3 0.00(2) 6_656 6_656
Ge1 Gd2 Gd3 57.75(3) . .
Ge1 Gd2 Gd3 153.01(3) 2_554 .
Ge2 Gd2 Gd3 53.77(3) 6_656 .
Ge2 Gd2 Gd3 60.82(3) . .
Ge1 Gd2 Gd3 143.86(3) 6_656 .
Ge3 Gd2 Gd3 101.89(3) 1_554 .
Eu3 Gd2 Gd3 106.612(19) 6_656 .
Gd3 Gd2 Gd3 106.612(19) 6_656 .
Ge1 Gd2 Eu1 64.47(3) . 4
Ge1 Gd2 Eu1 54.78(3) 2_554 4
Ge2 Gd2 Eu1 100.16(2) 6_656 4
Ge2 Gd2 Eu1 154.49(3) . 4
Ge1 Gd2 Eu1 55.38(2) 6_656 4
Ge3 Gd2 Eu1 144.91(3) 1_554 4
Eu3 Gd2 Eu1 108.453(18) 6_656 4
Gd3 Gd2 Eu1 108.453(18) 6_656 4
Gd3 Gd2 Eu1 112.881(18) . 4
Ge1 Gd2 Gd1 64.47(3) . 4
Ge1 Gd2 Gd1 54.78(3) 2_554 4
Ge2 Gd2 Gd1 100.16(2) 6_656 4
Ge2 Gd2 Gd1 154.49(3) . 4
Ge1 Gd2 Gd1 55.38(2) 6_656 4
Ge3 Gd2 Gd1 144.91(3) 1_554 4
Eu3 Gd2 Gd1 108.453(18) 6_656 4
Gd3 Gd2 Gd1 108.453(18) 6_656 4
Gd3 Gd2 Gd1 112.881(18) . 4
Eu1 Gd2 Gd1 0.00(2) 4 4
Ge2 Gd3 Ge3 90.63(4) 6_656 .
Ge2 Gd3 Ge3 179.35(5) 6_656 6_557
Ge3 Gd3 Ge3 90.02(3) . 6_557
Ge2 Gd3 Ge1 87.64(2) 6_656 7_565
Ge3 Gd3 Ge1 95.70(2) . 7_565
Ge3 Gd3 Ge1 92.30(2) 6_557 7_565
Ge2 Gd3 Ge1 87.64(2) 6_656 .
Ge3 Gd3 Ge1 95.70(2) . .
Ge3 Gd3 Ge1 92.30(2) 6_557 .
Ge1 Gd3 Ge1 167.70(5) 7_565 .
Ge2 Gd3 Ge2 88.52(3) 6_656 .
Ge3 Gd3 Ge2 179.15(5) . .
Ge3 Gd3 Ge2 90.83(4) 6_557 .
Ge1 Gd3 Ge2 84.26(2) 7_565 .
Ge1 Gd3 Ge2 84.26(2) . .
Ge2 Gd3 Eu2 123.39(3) 6_656 4_455
Ge3 Gd3 Eu2 128.55(3) . 4_455
Ge3 Gd3 Eu2 56.12(3) 6_557 4_455
Ge1 Gd3 Eu2 54.18(2) 7_565 4_455
Ge1 Gd3 Eu2 120.40(3) . 4_455
Ge2 Gd3 Eu2 52.06(2) . 4_455
Ge2 Gd3 Gd2 123.39(3) 6_656 4_455
Ge3 Gd3 Gd2 128.55(3) . 4_455
Ge3 Gd3 Gd2 56.12(3) 6_557 4_455
Ge1 Gd3 Gd2 54.18(2) 7_565 4_455
Ge1 Gd3 Gd2 120.40(3) . 4_455
Ge2 Gd3 Gd2 52.06(2) . 4_455
Eu2 Gd3 Gd2 0.000(11) 4_455 4_455
Ge2 Gd3 Eu2 123.39(3) 6_656 6_556
Ge3 Gd3 Eu2 128.55(3) . 6_556
Ge3 Gd3 Eu2 56.12(3) 6_557 6_556
Ge1 Gd3 Eu2 120.40(3) 7_565 6_556
Ge1 Gd3 Eu2 54.18(2) . 6_556
Ge2 Gd3 Eu2 52.06(2) . 6_556
Eu2 Gd3 Eu2 66.57(2) 4_455 6_556
Gd2 Gd3 Eu2 66.57(2) 4_455 6_556
Ge2 Gd3 Gd2 123.39(3) 6_656 6_556
Ge3 Gd3 Gd2 128.55(3) . 6_556
Ge3 Gd3 Gd2 56.12(3) 6_557 6_556
Ge1 Gd3 Gd2 120.40(3) 7_565 6_556
Ge1 Gd3 Gd2 54.18(2) . 6_556
Ge2 Gd3 Gd2 52.06(2) . 6_556
Eu2 Gd3 Gd2 66.57(2) 4_455 6_556
Gd2 Gd3 Gd2 66.57(2) 4_455 6_556
Eu2 Gd3 Gd2 0.000(18) 6_556 6_556
Ge2 Gd3 Gd2 54.08(3) 6_656 .
Ge3 Gd3 Gd2 127.38(3) . .
Ge3 Gd3 Gd2 125.44(3) 6_557 .
Ge1 Gd3 Gd2 117.15(3) 7_565 .
Ge1 Gd3 Gd2 51.43(2) . .
Ge2 Gd3 Gd2 52.00(2) . .
Eu2 Gd3 Gd2 104.05(2) 4_455 .
Gd2 Gd3 Gd2 104.05(2) 4_455 .
Eu2 Gd3 Gd2 69.318(14) 6_556 .
Gd2 Gd3 Gd2 69.318(14) 6_556 .
Ge1 Ge1 Gd2 135.58(6) 5_556 .
Ge1 Ge1 Eu2 64.88(4) 5_556 2
Gd2 Ge1 Eu2 139.82(4) . 2
Ge1 Ge1 Gd2 64.88(4) 5_556 2
Gd2 Ge1 Gd2 139.82(4) . 2
Eu2 Ge1 Gd2 0.00(2) 2 2
Ge1 Ge1 Eu2 61.35(4) 5_556 6_556
Gd2 Ge1 Eu2 84.02(3) . 6_556
Eu2 Ge1 Eu2 126.23(4) 2 6_556
Gd2 Ge1 Eu2 126.23(4) 2 6_556
Ge1 Ge1 Gd2 61.35(4) 5_556 6_556
Gd2 Ge1 Gd2 84.02(3) . 6_556
Eu2 Ge1 Gd2 126.23(4) 2 6_556
Gd2 Ge1 Gd2 126.23(4) 2 6_556
Eu2 Ge1 Gd2 0.00(2) 6_556 6_556
Ge1 Ge1 Gd1 135.92(6) 5_556 8_656
Gd2 Ge1 Gd1 88.45(3) . 8_656
Eu2 Ge1 Gd1 82.76(3) 2 8_656
Gd2 Ge1 Gd1 82.76(3) 2 8_656
Eu2 Ge1 Gd1 139.65(4) 6_556 8_656
Gd2 Ge1 Gd1 139.65(4) 6_556 8_656
Ge1 Ge1 Eu1 135.92(6) 5_556 8_656
Gd2 Ge1 Eu1 88.45(3) . 8_656
Eu2 Ge1 Eu1 82.76(3) 2 8_656
Gd2 Ge1 Eu1 82.76(3) 2 8_656
Eu2 Ge1 Eu1 139.65(4) 6_556 8_656
Gd2 Ge1 Eu1 139.65(4) 6_556 8_656
Gd1 Ge1 Eu1 0.00(2) 8_656 8_656
Ge1 Ge1 Gd3 115.02(6) 5_556 .
Gd2 Ge1 Gd3 70.83(3) . .
Eu2 Ge1 Gd3 140.09(4) 2 .
Gd2 Ge1 Gd3 140.09(4) 2 .
Eu2 Ge1 Gd3 68.49(3) 6_556 .
Gd2 Ge1 Gd3 68.49(3) 6_556 .
Gd1 Ge1 Gd3 71.59(3) 8_656 .
Eu1 Ge1 Gd3 71.59(3) 8_656 .
Ge1 Ge1 Eu1 66.07(4) 5_556 3_546
Gd2 Ge1 Eu1 140.03(4) . 3_546
Eu2 Ge1 Eu1 76.01(3) 2 3_546
Gd2 Ge1 Eu1 76.01(3) 2 3_546
Eu2 Ge1 Eu1 82.70(3) 6_556 3_546
Gd2 Ge1 Eu1 82.70(3) 6_556 3_546
Gd1 Ge1 Eu1 78.04(3) 8_656 3_546
Eu1 Ge1 Eu1 78.04(3) 8_656 3_546
Gd3 Ge1 Eu1 69.23(3) . 3_546
Ge3 Ge2 Eu3 116.81(6) 1_554 6_556
Ge3 Ge2 Gd3 116.81(6) 1_554 6_556
Eu3 Ge2 Gd3 0.00(3) 6_556 6_556
Ge3 Ge2 Eu2 140.22(2) 1_554 4_455
Eu3 Ge2 Eu2 72.15(3) 6_556 4_455
Gd3 Ge2 Eu2 72.15(3) 6_556 4_455
Ge3 Ge2 Gd2 140.22(2) 1_554 4_455
Eu3 Ge2 Gd2 72.15(3) 6_556 4_455
Gd3 Ge2 Gd2 72.15(3) 6_556 4_455
Eu2 Ge2 Gd2 0.00(2) 4_455 4_455
Ge3 Ge2 Eu2 140.21(2) 1_554 6_556
Eu3 Ge2 Eu2 72.15(3) 6_556 6_556
Gd3 Ge2 Eu2 72.15(3) 6_556 6_556
Eu2 Ge2 Eu2 79.33(4) 4_455 6_556
Gd2 Ge2 Eu2 79.33(4) 4_455 6_556
Ge3 Ge2 Gd2 140.21(2) 1_554 6_556
Eu3 Ge2 Gd2 72.15(3) 6_556 6_556
Gd3 Ge2 Gd2 72.15(3) 6_556 6_556
Eu2 Ge2 Gd2 79.33(4) 4_455 6_556
Gd2 Ge2 Gd2 79.33(4) 4_455 6_556
Eu2 Ge2 Gd2 0.00(3) 6_556 6_556
Ge3 Ge2 Gd2 65.79(4) 1_554 .
Eu3 Ge2 Gd2 140.27(2) 6_556 .
Gd3 Ge2 Gd2 140.27(2) 6_556 .
Eu2 Ge2 Gd2 133.72(5) 4_455 .
Gd2 Ge2 Gd2 133.72(5) 4_455 .
Eu2 Ge2 Gd2 83.12(2) 6_556 .
Gd2 Ge2 Gd2 83.12(2) 6_556 .
Ge3 Ge2 Eu2 65.79(4) 1_554 7_565
Eu3 Ge2 Eu2 140.27(2) 6_556 7_565
Gd3 Ge2 Eu2 140.27(2) 6_556 7_565
Eu2 Ge2 Eu2 83.12(2) 4_455 7_565
Gd2 Ge2 Eu2 83.12(2) 4_455 7_565
Eu2 Ge2 Eu2 133.72(5) 6_556 7_565
Gd2 Ge2 Eu2 133.72(5) 6_556 7_565
Gd2 Ge2 Eu2 78.87(4) . 7_565
Ge3 Ge2 Gd2 65.79(4) 1_554 7_565
Eu3 Ge2 Gd2 140.27(2) 6_556 7_565
Gd3 Ge2 Gd2 140.27(2) 6_556 7_565
Eu2 Ge2 Gd2 83.12(2) 4_455 7_565
Gd2 Ge2 Gd2 83.12(2) 4_455 7_565
Eu2 Ge2 Gd2 133.72(5) 6_556 7_565
Gd2 Ge2 Gd2 133.72(5) 6_556 7_565
Gd2 Ge2 Gd2 78.87(4) . 7_565
Eu2 Ge2 Gd2 0.00(3) 7_565 7_565
Ge3 Ge2 Eu1 65.07(4) 1_554 5_565
Eu3 Ge2 Eu1 71.54(3) 6_556 5_565
Gd3 Ge2 Eu1 71.54(3) 6_556 5_565
Eu2 Ge2 Eu1 84.16(2) 4_455 5_565
Gd2 Ge2 Eu1 84.16(2) 4_455 5_565
Eu2 Ge2 Eu1 143.20(5) 6_556 5_565
Gd2 Ge2 Eu1 143.20(5) 6_556 5_565
Gd2 Ge2 Eu1 130.38(5) . 5_565
Eu2 Ge2 Eu1 75.51(2) 7_565 5_565
Gd2 Ge2 Eu1 75.51(2) 7_565 5_565
Ge2 Ge3 Gd3 116.94(6) 1_556 .
Ge2 Ge3 Eu3 117.46(6) 1_556 6_657
Gd3 Ge3 Eu3 125.60(5) . 6_657
Ge2 Ge3 Gd3 117.46(6) 1_556 6_657
Gd3 Ge3 Gd3 125.60(5) . 6_657
Eu3 Ge3 Gd3 0.0 6_657 6_657
Ge2 Ge3 Eu2 62.61(4) 1_556 7_566
Gd3 Ge3 Eu2 140.94(2) . 7_566
Eu3 Ge3 Eu2 69.32(3) 6_657 7_566
Gd3 Ge3 Eu2 69.32(3) 6_657 7_566
Ge2 Ge3 Gd2 62.61(4) 1_556 7_566
Gd3 Ge3 Gd2 140.94(2) . 7_566
Eu3 Ge3 Gd2 69.32(3) 6_657 7_566
Gd3 Ge3 Gd2 69.32(3) 6_657 7_566
Eu2 Ge3 Gd2 0.000(18) 7_566 7_566
Ge2 Ge3 Eu2 62.61(4) 1_556 1_556
Gd3 Ge3 Eu2 140.93(2) . 1_556
Eu3 Ge3 Eu2 69.32(3) 6_657 1_556
Gd3 Ge3 Eu2 69.32(3) 6_657 1_556
Eu2 Ge3 Eu2 76.40(4) 7_566 1_556
Gd2 Ge3 Eu2 76.40(4) 7_566 1_556
Ge2 Ge3 Gd2 62.61(4) 1_556 1_556
Gd3 Ge3 Gd2 140.93(2) . 1_556
Eu3 Ge3 Gd2 69.32(3) 6_657 1_556
Gd3 Ge3 Gd2 69.32(3) 6_657 1_556
Eu2 Ge3 Gd2 76.40(4) 7_566 1_556
Gd2 Ge3 Gd2 76.40(4) 7_566 1_556
Eu2 Ge3 Gd2 0.00(3) 1_556 1_556
Ge2 Ge3 Gd1 133.43(2) 1_556 2_565
Gd3 Ge3 Gd1 72.71(3) . 2_565
Eu3 Ge3 Gd1 70.65(3) 6_657 2_565
Gd3 Ge3 Gd1 70.65(3) 6_657 2_565
Eu2 Ge3 Gd1 81.78(2) 7_566 2_565
Gd2 Ge3 Gd1 81.78(2) 7_566 2_565
Eu2 Ge3 Gd1 139.03(5) 1_556 2_565
Gd2 Ge3 Gd1 139.03(5) 1_556 2_565
Ge2 Ge3 Eu1 133.43(2) 1_556 2_565
Gd3 Ge3 Eu1 72.71(3) . 2_565
Eu3 Ge3 Eu1 70.65(3) 6_657 2_565
Gd3 Ge3 Eu1 70.65(3) 6_657 2_565
Eu2 Ge3 Eu1 81.78(2) 7_566 2_565
Gd2 Ge3 Eu1 81.78(2) 7_566 2_565
Eu2 Ge3 Eu1 139.03(5) 1_556 2_565
Gd2 Ge3 Eu1 139.03(5) 1_556 2_565
Gd1 Ge3 Eu1 0.00(3) 2_565 2_565
Ge2 Ge3 Eu1 133.43(2) 1_556 8_656
Gd3 Ge3 Eu1 72.71(3) . 8_656
Eu3 Ge3 Eu1 70.65(3) 6_657 8_656
Gd3 Ge3 Eu1 70.65(3) 6_657 8_656
Eu2 Ge3 Eu1 139.03(5) 7_566 8_656
Gd2 Ge3 Eu1 139.03(5) 7_566 8_656
Eu2 Ge3 Eu1 81.78(2) 1_556 8_656
Gd2 Ge3 Eu1 81.78(2) 1_556 8_656
Gd1 Ge3 Eu1 93.11(4) 2_565 8_656
Eu1 Ge3 Eu1 93.11(4) 2_565 8_656

loop_
_geom_bond_atom_site_label_1
_geom_bond_atom_site_label_2
_geom_bond_distance
_geom_bond_site_symmetry_2
Gd1 Ge1 3.0893(12) 8_665
Gd1 Ge1 3.1601(12) 3_556
Gd1 Ge3 3.1636(12) 2_564
Gd1 Ge3 3.2094(12) 5_566
Gd1 Ge1 3.2143(12) 7_565
Gd1 Ge2 3.2488(12) 5_565
Gd1 Eu3 3.5765(8) 5_566
Gd1 Gd3 3.5765(8) 5_566
Gd1 Eu3 3.6412(8) 2_564
Gd1 Gd3 3.6412(8) 2_564
Gd1 Gd2 3.7534(8) 4_455
Gd1 Eu2 3.7534(8) 4_455
Gd2 Ge1 2.8993(12) .
Gd2 Ge1 2.9283(13) 2_554
Gd2 Ge2 2.9798(13) 6_656
Gd2 Ge2 2.9943(13) .
Gd2 Ge1 3.0211(12) 6_656
Gd2 Ge3 3.0758(13) 1_554
Gd2 Eu3 3.4661(8) 6_656
Gd2 Gd3 3.4661(8) 6_656
Gd2 Gd3 3.5026(8) .
Gd2 Eu1 3.7534(8) 4
Gd2 Gd1 3.7534(8) 4
Gd3 Ge2 2.9683(16) 6_656
Gd3 Ge3 2.9732(17) .
Gd3 Ge3 3.0183(16) 6_557
Gd3 Ge1 3.1361(12) 7_565
Gd3 Ge1 3.1361(12) .
Gd3 Ge2 3.3176(17) .
Gd3 Eu2 3.4661(8) 4_455
Gd3 Gd2 3.4661(8) 4_455
Gd3 Eu2 3.4661(8) 6_556
Gd3 Gd2 3.4661(8) 6_556
Ge1 Ge1 2.692(2) 5_556
Ge1 Eu2 2.9283(13) 2
Ge1 Gd2 2.9283(13) 2
Ge1 Eu2 3.0211(12) 6_556
Ge1 Gd2 3.0211(12) 6_556
Ge1 Gd1 3.0892(12) 8_656
Ge1 Eu1 3.0892(12) 8_656
Ge1 Eu1 3.1601(12) 3_546
Ge2 Ge3 2.643(2) 1_554
Ge2 Eu3 2.9682(16) 6_556
Ge2 Gd3 2.9682(16) 6_556
Ge2 Eu2 2.9798(13) 4_455
Ge2 Gd2 2.9798(13) 4_455
Ge2 Eu2 2.9798(13) 6_556
Ge2 Gd2 2.9798(13) 6_556
Ge2 Eu2 2.9943(13) 7_565
Ge2 Gd2 2.9943(13) 7_565
Ge2 Eu1 3.2489(12) 5_565
Ge3 Ge2 2.643(2) 1_556
Ge3 Eu3 3.0184(16) 6_657
Ge3 Gd3 3.0184(16) 6_657
Ge3 Eu2 3.0759(13) 7_566
Ge3 Gd2 3.0759(13) 7_566
Ge3 Eu2 3.0759(13) 1_556
Ge3 Gd2 3.0759(13) 1_556
Ge3 Gd1 3.1636(12) 2_565
Ge3 Eu1 3.1636(12) 2_565
Ge3 Eu1 3.1636(12) 8_656
